data_4348416
loop_
_publ_author_name
'Jeyalakshmi, Kumaramangalam'
'Arun, Yuvaraj'
'Bhuvanesh, Nattamai S. P.'
'Perumal, Paramasivan Thirumalai'
'Sreekanth, Anandaram'
'Karvembu, Ramasamy'

_publ_section_title
;
 DNA/protein binding, DNA cleavage, cytotoxicity, superoxide radical
 scavenging and molecular docking studies of copper(ii) complexes
 containing N-benzyl-N&#x2032;-aryl-N&#x2032;&#x2032;-benzoylguanidine
 ligands
;
_journal_issue 8
_journal_name_full 'Inorganic Chemistry Frontiers'
_journal_page_first 780
_journal_paper_doi 10.1039/C4QI00234B
_journal_volume 2
_journal_year 2015
_chemical_formula_sum 'C22 H21 N3 O2'
_chemical_formula_weight 359.42
_space_group_IT_number 145
_space_group_name_Hall 'P 32'
_space_group_name_H-M_alt 'P 32'
_symmetry_cell_setting trigonal
_symmetry_space_group_name_H-M 'P 32'
_atom_sites_solution_hydrogens geom
_atom_sites_solution_primary direct
_atom_sites_solution_secondary difmap
_audit_creation_method SHELXL-97
_audit_update_record
;
2014-09-11 deposited with the CCDC.
2015-06-24 downloaded from the CCDC.
;
_cell_angle_alpha 90.00
_cell_angle_beta 90.00
_cell_angle_gamma 120.00
_cell_formula_units_Z 3
_cell_length_a 9.9964(3)
_cell_length_b 9.9964(3)
_cell_length_c 16.0766(7)
_cell_measurement_reflns_used 9983
_cell_measurement_temperature 110(2)
_cell_measurement_theta_max 62.94
_cell_measurement_theta_min 5.11
_cell_volume 1391.27(8)
_computing_cell_refinement
; 
  CELL-NOW (Sheldrick, 2003) and SAINT (BRUKER-NONIUS, 2003) 
;
_computing_data_collection 'FRAMBO (BRUKER-NONIUS, 2003)'
_computing_data_reduction 'Bruker APEX2'
_computing_molecular_graphics Olex2
_computing_publication_material 'Bruker SHELXTL'
_computing_structure_refinement 'SHELXL-97 (Sheldrick, 2008)'
_computing_structure_solution 'SHELXS-97 (Sheldrick, 2008)'
_diffrn_ambient_temperature 110(2)
_diffrn_measured_fraction_theta_full 0.995
_diffrn_measured_fraction_theta_max 0.995
_diffrn_measurement_device_type 'BRUKER GADDS D8 Discover'
_diffrn_measurement_method 'phi and omega scans'
_diffrn_radiation_monochromator graphite
_diffrn_radiation_source 'fine-focus sealed tube'
_diffrn_radiation_type CuK\a
_diffrn_radiation_wavelength 1.54178
_diffrn_reflns_av_R_equivalents 0.0526
_diffrn_reflns_av_sigmaI/netI 0.0244
_diffrn_reflns_limit_h_max 11
_diffrn_reflns_limit_h_min -11
_diffrn_reflns_limit_k_max 11
_diffrn_reflns_limit_k_min -11
_diffrn_reflns_limit_l_max 17
_diffrn_reflns_limit_l_min -17
_diffrn_reflns_number 31224
_diffrn_reflns_theta_full 59.99
_diffrn_reflns_theta_max 59.99
_diffrn_reflns_theta_min 5.80
_diffrn_standards_decay_% 0
_diffrn_standards_interval_count 0
_diffrn_standards_number 0
_exptl_absorpt_coefficient_mu 0.672
_exptl_absorpt_correction_T_max 0.9736
_exptl_absorpt_correction_T_min 0.9000
_exptl_absorpt_correction_type multi-scan
_exptl_absorpt_process_details 'SADABS; (Sheldrick, 2006)'
_exptl_crystal_colour colorless
_exptl_crystal_density_diffrn 1.287
_exptl_crystal_density_method 'not measured'
_exptl_crystal_description block
_exptl_crystal_F_000 570
_exptl_crystal_size_max 0.16
_exptl_crystal_size_mid 0.04
_exptl_crystal_size_min 0.04
_refine_diff_density_max 0.125
_refine_diff_density_min -0.127
_refine_diff_density_rms 0.032
_refine_ls_abs_structure_details 'Flack H D (1983), Acta Cryst. A39, 876-881'
_refine_ls_abs_structure_Flack 0.03(17)
_refine_ls_extinction_coef 0.0258(12)
_refine_ls_extinction_expression Fc^*^=kFc[1+0.001xFc^2^\l^3^/sin(2\q)]^-1/4^
_refine_ls_extinction_method SHELXL
_refine_ls_goodness_of_fit_ref 1.111
_refine_ls_hydrogen_treatment mixed
_refine_ls_matrix_type full
_refine_ls_number_parameters 246
_refine_ls_number_reflns 2729
_refine_ls_number_restraints 1
_refine_ls_restrained_S_all 1.111
_refine_ls_R_factor_all 0.0285
_refine_ls_R_factor_gt 0.0275
_refine_ls_shift/su_max 0.000
_refine_ls_shift/su_mean 0.000
_refine_ls_structure_factor_coef Fsqd
_refine_ls_weighting_details 'calc w=1/[\s^2^(Fo^2^)+(0.0448P)^2^+0.0592P] where P=(Fo^2^+2Fc^2^)/3'
_refine_ls_weighting_scheme calc
_refine_ls_wR_factor_gt 0.0686
_refine_ls_wR_factor_ref 0.0692
_reflns_number_gt 2633
_reflns_number_total 2729
_reflns_threshold_expression >2sigma(I)
_cod_data_source_file c4qi00234b2.cif
_cod_data_source_block bbtuome
_cod_depositor_comments
;
The following automatic conversions were performed:

data item '_symmetry_cell_setting' value 'Trigonal' was changed to
'trigonal' in accordance with the
/home/saulius/struct/COD-crude-data/automatic-downloads/DataCite-retrospective/RSC/depositions/lib/dictionaries/cif_core.dic
dictionary named 'cif_core.dic' version 2.4.2 last updated on
2011-04-26.

Automatic conversion script
Id: cif_fix_values 6909 2019-04-08 15:41:33Z antanas 
;
_cod_original_sg_symbol_H-M P3(2)
_cod_database_code 4348416

loop_
_symmetry_equiv_pos_as_xyz
'x, y, z'
'-y, x-y, z+2/3'
'-x+y, -x, z+1/3'

loop_
_atom_site_label
_atom_site_type_symbol
_atom_site_fract_x
_atom_site_fract_y
_atom_site_fract_z
_atom_site_U_iso_or_equiv
_atom_site_adp_type
_atom_site_occupancy
_atom_site_symmetry_multiplicity
_atom_site_calc_flag
_atom_site_refinement_flags
O1 O 0.44012(12) 0.91836(13) 0.00001(7) 0.0240(3) Uani 1 1 d .
O2 O 0.37274(13) 0.43743(12) 0.05219(7) 0.0282(3) Uani 1 1 d .
N1 N 0.62945(14) 0.92252(14) 0.08639(8) 0.0176(3) Uani 1 1 d .
N2 N 0.58861(14) 0.74777(14) 0.18934(8) 0.0193(3) Uani 1 1 d .
H2 H 0.5237 0.6688 0.2200 0.023 Uiso 1 1 calc R
N3 N 0.38265(14) 0.70034(15) 0.10631(8) 0.0191(3) Uani 1 1 d .
H3 H 0.3438 0.7323 0.0671 0.023 Uiso 1 1 calc R
C1 C 0.53279(17) 0.79106(17) 0.12580(9) 0.0166(4) Uani 1 1 d .
C2 C 0.57700(17) 0.97619(18) 0.02508(10) 0.0182(3) Uani 1 1 d .
C3 C 0.69809(18) 1.12127(18) -0.01613(10) 0.0194(4) Uani 1 1 d .
C4 C 0.6546(2) 1.19097(18) -0.07695(10) 0.0230(4) Uani 1 1 d .
H4 H 0.5483 1.1486 -0.0901 0.028 Uiso 1 1 calc R
C5 C 0.7642(2) 1.3214(2) -0.11868(10) 0.0266(4) Uani 1 1 d .
H5 H 0.7331 1.3677 -0.1603 0.032 Uiso 1 1 calc R
C6 C 0.9190(2) 1.3837(2) -0.09944(11) 0.0286(4) Uani 1 1 d .
H6 H 0.9947 1.4726 -0.1281 0.034 Uiso 1 1 calc R
C7 C 0.9635(2) 1.31632(19) -0.03826(11) 0.0273(4) Uani 1 1 d .
H7 H 1.0698 1.3594 -0.0250 0.033 Uiso 1 1 calc R
C8 C 0.85388(19) 1.18654(18) 0.00361(10) 0.0229(4) Uani 1 1 d .
H8 H 0.8852 1.1418 0.0460 0.027 Uiso 1 1 calc R
C9 C 0.75215(18) 0.82571(19) 0.21009(10) 0.0217(4) Uani 1 1 d .
H9A H 0.7633 0.8048 0.2691 0.026 Uiso 1 1 calc R
H9B H 0.7955 0.9385 0.2041 0.026 Uiso 1 1 calc R
C10 C 0.84529(18) 0.77696(18) 0.15675(9) 0.0195(4) Uani 1 1 d .
C11 C 1.00570(18) 0.86176(18) 0.16040(11) 0.0232(4) Uani 1 1 d .
H11 H 1.0547 0.9478 0.1969 0.028 Uiso 1 1 calc R
C12 C 1.09488(19) 0.8224(2) 0.11157(12) 0.0278(4) Uani 1 1 d .
H12 H 1.2043 0.8827 0.1138 0.033 Uiso 1 1 calc R
C13 C 1.0251(2) 0.6957(2) 0.05957(11) 0.0298(4) Uani 1 1 d .
H13 H 1.0863 0.6688 0.0260 0.036 Uiso 1 1 calc R
C14 C 0.8653(2) 0.6078(2) 0.05668(11) 0.0294(4) Uani 1 1 d .
H14 H 0.8168 0.5194 0.0218 0.035 Uiso 1 1 calc R
C15 C 0.77636(19) 0.64896(19) 0.10469(10) 0.0244(4) Uani 1 1 d .
H15 H 0.6669 0.5889 0.1020 0.029 Uiso 1 1 calc R
C16 C 0.28211(17) 0.55520(18) 0.14531(10) 0.0190(4) Uani 1 1 d .
C17 C 0.27738(17) 0.42053(18) 0.11684(10) 0.0209(4) Uani 1 1 d .
C18 C 0.1794(2) 0.2805(2) 0.15552(11) 0.0264(4) Uani 1 1 d .
H18 H 0.1761 0.1885 0.1372 0.032 Uiso 1 1 calc R
C19 C 0.0873(2) 0.2757(2) 0.22034(11) 0.0283(4) Uani 1 1 d .
H19 H 0.0200 0.1795 0.2462 0.034 Uiso 1 1 calc R
C20 C 0.09059(19) 0.40678(19) 0.24840(11) 0.0290(4) Uani 1 1 d .
H20 H 0.0262 0.4016 0.2932 0.035 Uiso 1 1 calc R
C21 C 0.18902(18) 0.54730(19) 0.21059(10) 0.0237(4) Uani 1 1 d .
H21 H 0.1922 0.6387 0.2299 0.028 Uiso 1 1 calc R
C22 C 0.3677(2) 0.3011(2) 0.02051(13) 0.0361(5) Uani 1 1 d .
H22A H 0.4400 0.3288 -0.0261 0.054 Uiso 1 1 calc R
H22B H 0.2628 0.2284 0.0013 0.054 Uiso 1 1 calc R
H22C H 0.3968 0.2529 0.0646 0.054 Uiso 1 1 calc R

loop_
_atom_site_aniso_label
_atom_site_aniso_U_11
_atom_site_aniso_U_22
_atom_site_aniso_U_33
_atom_site_aniso_U_23
_atom_site_aniso_U_13
_atom_site_aniso_U_12
O1 0.0191(6) 0.0246(6) 0.0258(7) 0.0037(5) -0.0021(5) 0.0091(5)
O2 0.0328(7) 0.0245(7) 0.0282(7) -0.0016(5) 0.0061(5) 0.0151(6)
N1 0.0186(7) 0.0176(7) 0.0165(7) 0.0000(5) 0.0005(5) 0.0090(6)
N2 0.0165(7) 0.0188(7) 0.0200(8) 0.0038(5) 0.0004(6) 0.0067(6)
N3 0.0165(7) 0.0193(7) 0.0202(7) 0.0019(5) -0.0013(5) 0.0078(6)
C1 0.0171(9) 0.0157(8) 0.0183(9) -0.0027(6) 0.0017(6) 0.0091(7)
C2 0.0191(9) 0.0207(8) 0.0160(8) -0.0038(6) 0.0005(7) 0.0108(7)
C3 0.0231(9) 0.0181(8) 0.0177(9) -0.0035(6) 0.0013(6) 0.0108(7)
C4 0.0267(9) 0.0213(9) 0.0206(9) -0.0020(7) -0.0005(7) 0.0117(7)
C5 0.0357(10) 0.0238(9) 0.0201(10) 0.0037(7) -0.0001(7) 0.0147(8)
C6 0.0343(10) 0.0193(9) 0.0266(10) 0.0044(7) 0.0106(8) 0.0092(8)
C7 0.0217(9) 0.0236(9) 0.0308(10) 0.0020(8) 0.0046(7) 0.0069(8)
C8 0.0252(9) 0.0234(9) 0.0217(10) 0.0005(7) 0.0001(7) 0.0134(8)
C9 0.0194(8) 0.0240(9) 0.0208(9) 0.0013(7) -0.0029(7) 0.0101(7)
C10 0.0200(8) 0.0201(8) 0.0186(9) 0.0055(6) -0.0005(6) 0.0101(7)
C11 0.0220(9) 0.0198(8) 0.0259(9) 0.0042(7) -0.0020(7) 0.0089(7)
C12 0.0192(9) 0.0301(10) 0.0330(10) 0.0040(8) 0.0008(7) 0.0115(8)
C13 0.0265(10) 0.0379(11) 0.0296(10) -0.0006(8) 0.0024(7) 0.0196(9)
C14 0.0308(10) 0.0337(10) 0.0245(10) -0.0066(7) -0.0037(7) 0.0169(8)
C15 0.0181(9) 0.0285(10) 0.0239(10) 0.0004(7) -0.0013(7) 0.0096(8)
C16 0.0149(8) 0.0164(8) 0.0215(9) 0.0010(6) -0.0040(6) 0.0047(7)
C17 0.0192(8) 0.0230(9) 0.0187(9) -0.0008(7) -0.0037(7) 0.0092(7)
C18 0.0276(10) 0.0182(9) 0.0280(10) -0.0024(7) -0.0067(7) 0.0075(7)
C19 0.0240(9) 0.0219(9) 0.0277(10) 0.0026(7) -0.0025(7) 0.0030(7)
C20 0.0238(9) 0.0294(10) 0.0265(10) 0.0027(8) 0.0043(8) 0.0078(8)
C21 0.0226(9) 0.0213(9) 0.0230(9) -0.0018(7) -0.0004(7) 0.0079(7)
C22 0.0504(12) 0.0333(11) 0.0325(11) -0.0055(8) 0.0025(9) 0.0267(10)

loop_
_atom_type_symbol
_atom_type_description
_atom_type_scat_dispersion_real
_atom_type_scat_dispersion_imag
_atom_type_scat_source
C C 0.0181 0.0091 'International Tables Vol C Tables 4.2.6.8 and 6.1.1.4'
H H 0.0000 0.0000 'International Tables Vol C Tables 4.2.6.8 and 6.1.1.4'
N N 0.0311 0.0180 'International Tables Vol C Tables 4.2.6.8 and 6.1.1.4'
O O 0.0492 0.0322 'International Tables Vol C Tables 4.2.6.8 and 6.1.1.4'

loop_
_geom_angle_atom_site_label_1
_geom_angle_atom_site_label_2
_geom_angle_atom_site_label_3
_geom_angle
C17 O2 C22 117.63(13)
C1 N1 C2 120.23(13)
C1 N2 C9 122.78(12)
C1 N2 H2 118.6
C9 N2 H2 118.6
C1 N3 C16 124.19(13)
C1 N3 H3 117.9
C16 N3 H3 117.9
N2 C1 N1 117.82(13)
N2 C1 N3 117.74(13)
N1 C1 N3 124.43(14)
O1 C2 N1 127.06(14)
O1 C2 C3 118.02(14)
N1 C2 C3 114.92(13)
C4 C3 C8 118.86(15)
C4 C3 C2 119.43(14)
C8 C3 C2 121.69(14)
C5 C4 C3 120.88(16)
C5 C4 H4 119.6
C3 C4 H4 119.6
C6 C5 C4 119.70(16)
C6 C5 H5 120.1
C4 C5 H5 120.1
C5 C6 C7 119.89(15)
C5 C6 H6 120.1
C7 C6 H6 120.1
C8 C7 C6 120.35(16)
C8 C7 H7 119.8
C6 C7 H7 119.8
C7 C8 C3 120.30(15)
C7 C8 H8 119.9
C3 C8 H8 119.9
N2 C9 C10 113.88(13)
N2 C9 H9A 108.8
C10 C9 H9A 108.8
N2 C9 H9B 108.8
C10 C9 H9B 108.8
H9A C9 H9B 107.7
C15 C10 C11 118.46(15)
C15 C10 C9 122.40(14)
C11 C10 C9 119.14(14)
C12 C11 C10 120.86(15)
C12 C11 H11 119.6
C10 C11 H11 119.6
C13 C12 C11 120.18(15)
C13 C12 H12 119.9
C11 C12 H12 119.9
C12 C13 C14 119.65(16)
C12 C13 H13 120.2
C14 C13 H13 120.2
C15 C14 C13 120.01(16)
C15 C14 H14 120.0
C13 C14 H14 120.0
C14 C15 C10 120.82(15)
C14 C15 H15 119.6
C10 C15 H15 119.6
C21 C16 C17 119.77(14)
C21 C16 N3 120.21(14)
C17 C16 N3 120.02(15)
O2 C17 C18 124.26(15)
O2 C17 C16 116.42(14)
C18 C17 C16 119.32(15)
C19 C18 C17 119.76(16)
C19 C18 H18 120.1
C17 C18 H18 120.1
C20 C19 C18 121.34(16)
C20 C19 H19 119.3
C18 C19 H19 119.3
C19 C20 C21 119.29(16)
C19 C20 H20 120.4
C21 C20 H20 120.4
C16 C21 C20 120.52(16)
C16 C21 H21 119.7
C20 C21 H21 119.7
O2 C22 H22A 109.5
O2 C22 H22B 109.5
H22A C22 H22B 109.5
O2 C22 H22C 109.5
H22A C22 H22C 109.5
H22B C22 H22C 109.5

loop_
_geom_bond_atom_site_label_1
_geom_bond_atom_site_label_2
_geom_bond_distance
O1 C2 1.2562(19)
O2 C17 1.362(2)
O2 C22 1.431(2)
N1 C1 1.3387(19)
N1 C2 1.347(2)
N2 C1 1.336(2)
N2 C9 1.455(2)
N2 H2 0.8800
N3 C1 1.346(2)
N3 C16 1.432(2)
N3 H3 0.8800
C2 C3 1.501(2)
C3 C4 1.391(2)
C3 C8 1.391(2)
C4 C5 1.386(2)
C4 H4 0.9500
C5 C6 1.384(2)
C5 H5 0.9500
C6 C7 1.385(3)
C6 H6 0.9500
C7 C8 1.384(2)
C7 H7 0.9500
C8 H8 0.9500
C9 C10 1.514(2)
C9 H9A 0.9900
C9 H9B 0.9900
C10 C15 1.389(2)
C10 C11 1.391(2)
C11 C12 1.384(3)
C11 H11 0.9500
C12 C13 1.381(3)
C12 H12 0.9500
C13 C14 1.387(3)
C13 H13 0.9500
C14 C15 1.386(2)
C14 H14 0.9500
C15 H15 0.9500
C16 C21 1.378(2)
C16 C17 1.400(2)
C17 C18 1.391(2)
C18 C19 1.375(3)
C18 H18 0.9500
C19 C20 1.371(3)
C19 H19 0.9500
C20 C21 1.389(2)
C20 H20 0.9500
C21 H21 0.9500
C22 H22A 0.9800
C22 H22B 0.9800
C22 H22C 0.9800

loop_
_geom_torsion_atom_site_label_1
_geom_torsion_atom_site_label_2
_geom_torsion_atom_site_label_3
_geom_torsion_atom_site_label_4
_geom_torsion
C9 N2 C1 N1 -8.2(2)
C9 N2 C1 N3 172.53(13)
C2 N1 C1 N2 -176.10(13)
C2 N1 C1 N3 3.1(2)
C16 N3 C1 N2 -4.7(2)
C16 N3 C1 N1 176.04(14)
C1 N1 C2 O1 2.5(2)
C1 N1 C2 C3 -177.82(13)
O1 C2 C3 C4 3.4(2)
N1 C2 C3 C4 -176.38(14)
O1 C2 C3 C8 -175.22(14)
N1 C2 C3 C8 5.0(2)
C8 C3 C4 C5 1.3(2)
C2 C3 C4 C5 -177.28(14)
C3 C4 C5 C6 -0.3(2)
C4 C5 C6 C7 -0.5(3)
C5 C6 C7 C8 0.2(3)
C6 C7 C8 C3 0.9(2)
C4 C3 C8 C7 -1.6(2)
C2 C3 C8 C7 176.97(14)
C1 N2 C9 C10 -80.69(18)
N2 C9 C10 C15 -12.0(2)
N2 C9 C10 C11 168.74(14)
C15 C10 C11 C12 1.8(2)
C9 C10 C11 C12 -178.92(15)
C10 C11 C12 C13 -1.4(3)
C11 C12 C13 C14 -0.2(3)
C12 C13 C14 C15 1.2(3)
C13 C14 C15 C10 -0.7(3)
C11 C10 C15 C14 -0.8(2)
C9 C10 C15 C14 179.96(15)
C1 N3 C16 C21 95.78(18)
C1 N3 C16 C17 -84.62(19)
C22 O2 C17 C18 2.1(2)
C22 O2 C17 C16 -178.55(14)
C21 C16 C17 O2 -179.93(13)
N3 C16 C17 O2 0.5(2)
C21 C16 C17 C18 -0.6(2)
N3 C16 C17 C18 179.84(14)
O2 C17 C18 C19 -179.88(15)
C16 C17 C18 C19 0.8(2)
C17 C18 C19 C20 -0.5(3)
C18 C19 C20 C21 0.0(3)
C17 C16 C21 C20 0.0(2)
N3 C16 C21 C20 179.63(15)
C19 C20 C21 C16 0.3(3)
